data_4323888
loop_
_publ_author_name
'Holger Kleinke'
'Hugo F. Franzen'

_publ_contact_author
;
 Hugo F. Franzen
 Department of Chemistry - Ames Laboratory
 Iowa State University
 Ames, Iowa 50011
;
_publ_contact_author_email ' franzen@ameslab.gov '
_publ_contact_author_fax ' 515 294 5718 '
_publ_section_title
;
 Zr9Co2P4 and Zr9Ni2P4: A New 3D Structure Type, Consisting of Edge- and
 Vertex-Condensed Zr6 Octahedra
;
_journal_name_full 'Inorganic Chemistry'
_journal_page_first 5272
_journal_page_last 5277
_journal_paper_doi 10.1021/ic960214a
_journal_volume 35
_journal_year 1996
_chemical_formula_sum 'Ni2 P4 Zr9'
_chemical_formula_weight 1062.28
_space_group_IT_number 127
_symmetry_cell_setting tetragonal
_symmetry_Int_Tables_number 127
_symmetry_space_group_name_Hall '-P 4 2ab'
_symmetry_space_group_name_H-M 'P 4/m b m'
_audit_creation_date 'Thu May 30 14:52:59 1996'
_audit_creation_method 'from TEXRAY.INF file'
_cell_angle_alpha 90
_cell_angle_beta 90
_cell_angle_gamma 90
_cell_formula_units_Z 2
_cell_length_a 12.0862(2)
_cell_length_b 12.0862
_cell_length_c 3.6435(3)
_cell_measurement_reflns_used 25
_cell_measurement_temperature 296.2
_cell_measurement_theta_max 36.6
_cell_measurement_theta_min 14.7
_cell_volume 532.23(4)
_computing_cell_refinement 'MSC/AFC Diffractometer Control'
_computing_data_collection 'MSC/AFC Diffractometer Control'
_computing_data_reduction teXsan
_computing_publication_material teXsan
_computing_structure_refinement teXsan
_diffrn_ambient_temperature 296.2
_diffrn_measurement_device AFC6R
_diffrn_measurement_method 'omega/2-theta scans'
_diffrn_orient_matrix_UB_11 -0.05229
_diffrn_orient_matrix_UB_12 -0.06392
_diffrn_orient_matrix_UB_13 -0.01243
_diffrn_orient_matrix_UB_21 0.05318
_diffrn_orient_matrix_UB_22 -0.04068
_diffrn_orient_matrix_UB_23 -0.16157
_diffrn_orient_matrix_UB_31 0.03563
_diffrn_orient_matrix_UB_32 -0.03307
_diffrn_orient_matrix_UB_33 0.22284
_diffrn_radiation_monochromator graphite
_diffrn_radiation_source 'Rigaku rotating anode'
_diffrn_radiation_type MoKalpha
_diffrn_radiation_wavelength 0.7107
_diffrn_reflns_av_R_equivalents 7.75
_diffrn_reflns_limit_h_max 0
_diffrn_reflns_limit_h_min 0
_diffrn_reflns_limit_k_max 0
_diffrn_reflns_limit_k_min 0
_diffrn_reflns_limit_l_max 0
_diffrn_reflns_limit_l_min 0
_diffrn_reflns_number 3247
_diffrn_reflns_theta_max 30.06
_diffrn_reflns_theta_min 3.00
_diffrn_standards_decay_% -0.90
_diffrn_standards_interval_count 150
_diffrn_standards_number 3
_exptl_absorpt_coefficient_mu 12.315
_exptl_absorpt_correction_T_max 1.000
_exptl_absorpt_correction_T_min 0.946
_exptl_absorpt_correction_type empirical
_exptl_absorpt_process_details psi-scan
_exptl_crystal_colour black
_exptl_crystal_density_diffrn 6.628
_exptl_crystal_description needle-like
_exptl_crystal_F_000 952.00
_exptl_crystal_size_max 0.050
_exptl_crystal_size_mid 0.010
_exptl_crystal_size_min 0.006
_refine_diff_density_max -1.36
_refine_diff_density_min 7.09
_refine_ls_extinction_coef 5.41973
_refine_ls_extinction_method Zachariasen_type_2_Gaussian_isotropic
_refine_ls_goodness_of_fit_obs 1.419
_refine_ls_matrix_type full
_refine_ls_number_parameters 28
_refine_ls_number_reflns 324
_refine_ls_number_restraints 0
_refine_ls_R_factor_obs 0.0247
_refine_ls_shift/esd_max 0.0000
_refine_ls_structure_factor_coef F
_refine_ls_weighting_scheme sigma
_refine_ls_wR_factor_obs 0.0218
_reflns_number_observed 324
_reflns_number_total 517
_reflns_observed_criterion 3.00
_cod_data_source_file ic960214a.cif
_cod_data_source_block Zr9Ni2P4
_cod_original_cell_volume 532.23(5)
_cod_original_sg_symbol_H-M 'P 4/m b m '
_cod_original_formula_sum 'Zr9 Ni2 P4'
_cod_database_code 4323888

loop_
_symmetry_equiv_pos_as_xyz
'   +x,   +y,   +z'
'   -x,   -y,   +z'
'1/2+x,1/2-y,   +z'
'1/2-x,1/2+y,   +z'
'   -y,   +x,   +z'
'   +y,   -x,   +z'
'1/2+y,1/2+x,   +z'
'1/2-y,1/2-x,   +z'
'   -x,   -y,   -z'
'   +x,   +y,   -z'
'1/2-x,1/2+y,   -z'
'1/2+x,1/2-y,   -z'
'   +y,   -x,   -z'
'   -y,   +x,   -z'
'1/2-y,1/2-x,   -z'
'1/2+y,1/2+x,   -z'

loop_
_atom_site_aniso_label
_atom_site_aniso_U_11
_atom_site_aniso_U_22
_atom_site_aniso_U_33
_atom_site_aniso_U_12
_atom_site_aniso_U_13
_atom_site_aniso_U_23
ZR(1) 0.0051(4) 0.0051 0.0069 0.0000 0.0000 0.0000
ZR(2) 0.0076(3) 0.0068(3) 0.0049(3) 0.0004(3) 0.0000 0.0000
ZR(3) 0.0055(3) 0.0055 0.0204 0.0000 0.0000 0.0000
ZR(4) 0.0119(3) 0.0119 0.0057 -0.0061 0.0000 0.0000
NI 0.0071(4) 0.0071 0.0232 -0.0010 0.0000 0.0000
P 0.0061(8) 0.0049(8) 0.0054(9) -0.0001(7) 0.0000 0.0000

loop_
_atom_site_label
_atom_site_fract_x
_atom_site_fract_y
_atom_site_fract_z
_atom_site_U_iso_or_equiv
_atom_site_thermal_displace_type
_atom_site_calc_flag
_atom_site_calc_attached_atom
ZR(1) 0.0000 0.0000 0.0000 0.0057 Uij ? ?
ZR(2) 0.18219(6) 0.10245(6) 0.5000 0.0064 Uij ? ?
ZR(3) 0.40586(6) 0.0941 0.0000 0.0105 Uij ? ?
ZR(4) 0.12123(7) 0.3788 0.5000 0.0098 Uij ? ?
NI 0.24619(10) 0.2538 0.0000 0.0125 Uij ? ?
P 0.0563(2) 0.2238(2) 0.0000 0.0055 Uij ? ?

loop_
_atom_type_symbol
_atom_type_oxidation_number
_atom_type_number_in_cell
_atom_type_scat_dispersion_real
_atom_type_scat_dispersion_imag
_atom_type_scat_source
Zr 0 18 -2.967 0.560 'International Tables'
Ni 0 4 0.339 1.112 'International Tables'
P 0 8 0.102 0.094 'International Tables'
